data_1505602
loop_
_publ_author_name
'Bissember, Alex C.'
'Phillis, Andrew T.'
'Banwell, Martin G.'
'Willis, Anthony C.'

_publ_section_title
;
 Base-promoted reactions of dichlorocarbene adducts of cyclic enamines: a
 new route to annulated pyrroles.
;
_journal_issue 26
_journal_name_full 'Organic letters'
_journal_page_first 5421
_journal_page_last 5424
_journal_paper_doi 10.1021/ol7021774
_journal_volume 9
_journal_year 2007
_chemical_compound_source local
_chemical_formula_moiety 'C27 H21 N O2'
_chemical_formula_sum 'C27 H21 N O2'
_chemical_formula_weight 391.47
_space_group_IT_number 14
_symmetry_cell_setting monoclinic
_symmetry_space_group_name_Hall '-P 2yab'
_symmetry_space_group_name_H-M 'P 1 21/a 1'
_atom_sites_solution_hydrogens geom
_atom_sites_solution_primary direct
_audit_creation_date 07-05-10
_audit_creation_method CRYSTALS_ver_12.18
_audit_update_record
;
2007-05-10 - Report on C27 H21 N O2
              by Anthony C. Willis
              for Alex Bissember and Martin Banwell

2007-05-10 - passes checkcif tests with some warnings

;
_cell_angle_alpha 90
_cell_angle_beta 100.679(3)
_cell_angle_gamma 90
_cell_formula_units_Z 4
_cell_length_a 9.7467(5)
_cell_length_b 16.6619(9)
_cell_length_c 12.1852(7)
_cell_measurement_reflns_used 95841
_cell_measurement_temperature 200
_cell_measurement_theta_max 25
_cell_measurement_theta_min 2.6
_cell_volume 1944.59(18)
_computing_cell_refinement 'Denzo/Scalepack (Otwinowski & Minor, 1997)'
_computing_data_collection 'COLLECT (Nonius BV, 1997)'
_computing_data_reduction 'Denzo/Scalepack (Otwinowski & Minor, 1997)'
_computing_molecular_graphics
;
ORTEP-II (Johnson 1976) in teXsan (MSC, 1992-1997)
;
_computing_publication_material 'CRYSTALS (Watkin et al 2003)'
_computing_structure_refinement 'CRYSTALS (Watkin et al 2003)'
_computing_structure_solution 'SIR92 (Altomare et al, 1994)'
_diffrn_ambient_temperature 200
_diffrn_measured_fraction_theta_full 0.991
_diffrn_measured_fraction_theta_max 0.991
_diffrn_measurement_device_type 'Nonius KappaCCD'
_diffrn_measurement_method ' \f and \w scans with CCD '
_diffrn_radiation_monochromator graphite
_diffrn_radiation_type 'Mo K\a'
_diffrn_radiation_wavelength 0.71073
_diffrn_reflns_av_R_equivalents 0.073
_diffrn_reflns_limit_h_max 11
_diffrn_reflns_limit_h_min -11
_diffrn_reflns_limit_k_max 19
_diffrn_reflns_limit_k_min -19
_diffrn_reflns_limit_l_max 14
_diffrn_reflns_limit_l_min -14
_diffrn_reflns_number 19189
_diffrn_reflns_theta_full 25.090
_diffrn_reflns_theta_max 25.090
_diffrn_reflns_theta_min 2.751
_diffrn_standards_number 0
_exptl_absorpt_coefficient_mu 0.084
_exptl_absorpt_correction_T_max 0.997
_exptl_absorpt_correction_T_min 0.982
_exptl_absorpt_correction_type integration
_exptl_absorpt_process_details
;
via Gaussian method (Coppens, 1970) implemented in maXus (2000)
;
_exptl_crystal_colour yellow
_exptl_crystal_density_diffrn 1.337
_exptl_crystal_density_meas ?
_exptl_crystal_description plate
_exptl_crystal_F_000 824
_exptl_crystal_size_max 0.25
_exptl_crystal_size_mid 0.20
_exptl_crystal_size_min 0.03
_refine_diff_density_max 0.23
_refine_diff_density_min -0.29
_refine_ls_extinction_method None
_refine_ls_goodness_of_fit_ref 1.1188
_refine_ls_hydrogen_treatment noref
_refine_ls_matrix_type full
_refine_ls_number_parameters 299
_refine_ls_number_reflns 2546
_refine_ls_number_restraints 20
_refine_ls_R_factor_all 0.0851
_refine_ls_R_factor_gt 0.0623
_refine_ls_shift/su_max 0.006938
_refine_ls_structure_factor_coef F
_refine_ls_weighting_details
;
  Method, part 1, Chebychev polynomial,
(Watkin, 1994, Prince, 1982)
  [weight] = 1.0/[A~0~*T~0~(x)+A~1~*T~1~(x) ... +A~n-1~]*T~n-1~(x)]
  where A~i~ are the Chebychev coefficients listed below and x= Fcalc/Fmax
  Method = Robust Weighting (Prince, 1982)
  W = [weight] * [1-(deltaF/6*sigmaF)^2^]^2^
  A~i~ are:
  2.09 0.613 1.76
;
_refine_ls_weighting_scheme calc
_refine_ls_wR_factor_all 0.0549
_refine_ls_wR_factor_gt 0.0518
_refine_ls_wR_factor_ref 0.0518
_reflns_limit_h_max 11
_reflns_limit_h_min -11
_reflns_limit_k_max 19
_reflns_limit_k_min 0
_reflns_limit_l_max 14
_reflns_limit_l_min 0
_reflns_number_gt 2546
_reflns_number_total 3433
_reflns_threshold_expression I>2.0\s(I)
_oxford_diffrn_Wilson_B_factor 3.09
_oxford_diffrn_Wilson_scale 1.95
_oxford_refine_ls_scale 0.885(2)
_oxford_structure_analysis_title '5091510 ban0720'
_cod_data_source_file ol7021774-file008.cif
_cod_data_source_block ban0720
_cod_depositor_comments
;
The following automatic conversions were performed:

'_symmetry_cell_setting' value 'Monoclinic' changed to 'monoclinic'
according to /home/saulius/struct/CIF-dictionaries/cif_core.dic
dictionary named 'cif_core.dic' version 2.4.1 from 2010-06-29.

Automatic conversion script
Id: cif_fix_values 1715 2011-07-08 13:25:40Z adriana 

The following automatic conversions were performed:

'_exptl_crystal_density_meas' value ' not measured ' was changed to
'?' - the value is perceived as not measured.

Automatic conversion script
Id: cif_fix_values 3008 2015-01-20 13:52:24Z robertas 
;
_cod_original_sg_symbol_H-M 'P 1 21/a 1 '
_cod_database_code 1505602

loop_
_symmetry_equiv_pos_as_xyz
x,y,z
-x,-y,-z
-x+1/2,y+1/2,-z
x+1/2,-y+1/2,z

loop_
_atom_site_label
_atom_site_type_symbol
_atom_site_fract_x
_atom_site_fract_y
_atom_site_fract_z
_atom_site_U_iso_or_equiv
_atom_site_occupancy
_atom_site_adp_type
_atom_site_refinement_flags_posn
_atom_site_refinement_flags_adp
_atom_site_refinement_flags_occupancy
O26 O 0.2922(5) 0.4429(4) 0.9866(5) 0.0507 0.832(4) Uani . U P
O28 O 0.14758(19) 0.54740(12) 0.91712(15) 0.0569 0.832(4) Uani . . P
O261 O 0.314(3) 0.428(2) 0.982(2) 0.0577 0.168(4) Uani D U P
O281 O 0.5079(11) 0.3915(6) 0.9032(7) 0.0702 0.168(4) Uani D U P
N10 N 0.48323(17) 0.65344(10) 0.46194(13) 0.0408 1.0000 Uani . . .
C1 C 0.1387(2) 0.56627(13) 0.46795(18) 0.0463 1.0000 Uani . . .
C2 C 0.1027(2) 0.54609(13) 0.34342(19) 0.0520 1.0000 Uani . . .
C3 C 0.1393(2) 0.61351(13) 0.27032(18) 0.0453 1.0000 Uani . . .
C4 C 0.0519(2) 0.63390(14) 0.17023(19) 0.0529 1.0000 Uani . . .
C5 C 0.0880(3) 0.69418(16) 0.1014(2) 0.0602 1.0000 Uani . . .
C6 C 0.2137(2) 0.73525(15) 0.13423(19) 0.0557 1.0000 Uani . . .
C7 C 0.3016(2) 0.71696(13) 0.23444(16) 0.0465 1.0000 Uani . . .
C8 C 0.2676(2) 0.65584(12) 0.30450(17) 0.0402 1.0000 Uani . . .
C9 C 0.3457(2) 0.63555(11) 0.41465(17) 0.0396 1.0000 Uani . . .
C11 C 0.5913(2) 0.69148(13) 0.40978(17) 0.0445 1.0000 Uani . . .
C12 C 0.7340(2) 0.65816(13) 0.46267(18) 0.0461 1.0000 Uani . . .
C13 C 0.7589(2) 0.66493(12) 0.58745(17) 0.0421 1.0000 Uani . . .
C14 C 0.8870(2) 0.68737(13) 0.65070(19) 0.0480 1.0000 Uani . . .
C15 C 0.9075(2) 0.69082(14) 0.76631(19) 0.0529 1.0000 Uani . . .
C16 C 0.7968(2) 0.67245(14) 0.81933(19) 0.0531 1.0000 Uani . . .
C17 C 0.6671(2) 0.65080(13) 0.75787(18) 0.0476 1.0000 Uani . . .
C18 C 0.6465(2) 0.64654(12) 0.64106(17) 0.0407 1.0000 Uani . . .
C19 C 0.5108(2) 0.62751(11) 0.57179(17) 0.0399 1.0000 Uani . . .
C20 C 0.3887(2) 0.59155(12) 0.59440(17) 0.0410 1.0000 Uani . . .
C21 C 0.2871(2) 0.59669(11) 0.49575(17) 0.0402 1.0000 Uani . . .
C22 C 0.3690(2) 0.55189(12) 0.69962(17) 0.0414 1.0000 Uani . . .
C23 C 0.4562(2) 0.48879(12) 0.74379(17) 0.0434 1.0000 Uani D . .
C24 C 0.4378(2) 0.44859(12) 0.84057(18) 0.0462 1.0000 Uani D U .
C25 C 0.3318(2) 0.47407(12) 0.89204(17) 0.0438 1.0000 Uani D . .
C27 C 0.2004(3) 0.50189(18) 1.0169(2) 0.0539 0.832(4) Uani . . P
C29 C 0.2455(2) 0.53642(13) 0.84983(19) 0.0490 1.0000 Uani D . .
C30 C 0.2611(2) 0.57642(13) 0.75376(18) 0.0474 1.0000 Uani . . .
C271 C 0.4443(13) 0.3840(8) 1.0013(8) 0.0573 0.168(4) Uani D U P
H11 H 0.0736 0.60861 0.48594 0.0567 1.0000 Uiso R . .
H12 H 0.1293 0.51698 0.51280 0.0567 1.0000 Uiso R . .
H21 H 0.0002 0.53528 0.32306 0.0626 1.0000 Uiso R . .
H22 H 0.1557 0.49693 0.32924 0.0626 1.0000 Uiso R . .
H41 H -0.0385 0.60470 0.14731 0.0634 1.0000 Uiso R . .
H51 H 0.0246 0.70779 0.0295 0.0719 1.0000 Uiso R . .
H61 H 0.2408 0.77828 0.08513 0.0680 1.0000 Uiso R . .
H71 H 0.3905 0.74769 0.25713 0.0569 1.0000 Uiso R . .
H111 H 0.5899 0.75083 0.42167 0.0552 1.0000 Uiso R . .
H112 H 0.5725 0.67973 0.32788 0.0552 1.0000 Uiso R . .
H121 H 0.8080 0.68897 0.43389 0.0574 1.0000 Uiso R . .
H122 H 0.7389 0.60035 0.44169 0.0574 1.0000 Uiso R . .
H141 H 0.9658 0.70129 0.61205 0.0591 1.0000 Uiso R . .
H151 H 1.0004 0.70629 0.81087 0.0634 1.0000 Uiso R . .
H161 H 0.8106 0.67481 0.90265 0.0636 1.0000 Uiso R . .
H171 H 0.5883 0.63824 0.79721 0.0584 1.0000 Uiso R . .
H231 H 0.5336 0.47198 0.70524 0.0538 1.0000 Uiso R . .
H241 H 0.4996 0.40287 0.87123 0.0562 0.8320 Uiso R . .
H271 H 0.2521 0.53795 1.0761 0.0671 0.832 Uiso R . .
H272 H 0.1216 0.47542 1.0452 0.0671 0.832 Uiso R . .
H291 H 0.1694 0.55322 0.88985 0.0611 0.168 Uiso R . .
H301 H 0.1973 0.62150 0.72368 0.0585 1.0000 Uiso R . .
H2711 H 0.5082 0.4067 1.0677 0.0675 0.168 Uiso R . .
H2712 H 0.4262 0.3261 1.0150 0.0675 0.168 Uiso R . .

loop_
_atom_site_aniso_label
_atom_site_aniso_U_11
_atom_site_aniso_U_22
_atom_site_aniso_U_33
_atom_site_aniso_U_23
_atom_site_aniso_U_13
_atom_site_aniso_U_12
O26 0.0625(18) 0.049(3) 0.0466(13) 0.0075(15) 0.0268(12) 0.0031(11)
O28 0.0534(12) 0.0711(13) 0.0539(12) 0.0094(9) 0.0295(9) 0.0109(9)
O261 0.070(7) 0.046(9) 0.061(7) -0.002(6) 0.022(6) 0.001(5)
O281 0.100(8) 0.057(6) 0.056(6) 0.009(5) 0.021(5) 0.004(5)
N10 0.0420(10) 0.0410(9) 0.0434(10) 0.0012(7) 0.0178(8) -0.0017(7)
C1 0.0424(11) 0.0440(11) 0.0554(13) 0.0061(10) 0.0166(10) -0.0020(9)
C2 0.0481(13) 0.0461(12) 0.0624(14) -0.0017(10) 0.0119(11) -0.0045(10)
C3 0.0482(12) 0.0411(11) 0.0495(12) -0.0087(9) 0.0168(10) 0.0015(9)
C4 0.0492(12) 0.0575(14) 0.0519(13) -0.0089(11) 0.0094(11) -0.0021(10)
C5 0.0561(14) 0.0756(17) 0.0481(13) -0.0015(12) 0.0080(11) 0.0027(12)
C6 0.0608(14) 0.0664(14) 0.0428(12) 0.0037(11) 0.0174(11) -0.0016(11)
C7 0.0500(12) 0.0537(13) 0.0386(12) -0.0015(9) 0.0156(10) -0.0023(9)
C8 0.0441(11) 0.0397(10) 0.0406(11) -0.0054(8) 0.0172(9) 0.0016(8)
C9 0.0390(11) 0.0373(10) 0.0455(11) -0.0020(8) 0.0152(9) 0.0011(8)
C11 0.0487(12) 0.0437(11) 0.0456(11) 0.0040(9) 0.0210(9) -0.0026(9)
C12 0.0445(12) 0.0452(11) 0.0539(13) 0.0039(9) 0.0229(10) 0.0003(9)
C13 0.0447(12) 0.0369(10) 0.0479(12) 0.0025(8) 0.0169(10) 0.0014(8)
C14 0.0438(12) 0.0446(11) 0.0592(14) 0.0060(10) 0.0188(10) -0.0020(9)
C15 0.0478(12) 0.0570(14) 0.0536(13) 0.0027(11) 0.0086(10) -0.0092(10)
C16 0.0536(14) 0.0575(14) 0.0480(12) 0.0024(10) 0.0091(11) -0.0066(10)
C17 0.0491(13) 0.0470(12) 0.0499(12) 0.0039(10) 0.0174(10) -0.0037(9)
C18 0.0419(11) 0.0348(10) 0.0476(12) 0.0043(8) 0.0143(9) 0.0000(8)
C19 0.0421(11) 0.0382(10) 0.0427(11) 0.0039(8) 0.0164(9) 0.0017(8)
C20 0.0429(11) 0.0405(11) 0.0439(11) 0.0027(8) 0.0190(9) -0.0011(8)
C21 0.0412(11) 0.0380(10) 0.0445(11) 0.0008(8) 0.0156(9) 0.0013(8)
C22 0.0415(11) 0.0421(11) 0.0436(11) -0.0005(9) 0.0157(9) -0.0065(8)
C23 0.0489(12) 0.0397(11) 0.0459(12) 0.0004(9) 0.0197(9) 0.0011(9)
C24 0.0516(13) 0.0437(12) 0.0452(12) 0.0041(9) 0.0142(10) -0.0010(9)
C25 0.0475(12) 0.0472(12) 0.0391(11) 0.0036(9) 0.0141(9) -0.0072(9)
C27 0.0578(16) 0.0637(17) 0.0463(16) 0.0088(13) 0.0256(13) 0.0047(13)
C29 0.0452(12) 0.0537(13) 0.0536(13) 0.0010(10) 0.0235(10) -0.0016(9)
C30 0.0464(12) 0.0481(11) 0.0517(12) 0.0097(10) 0.0195(10) 0.0048(9)
C271 0.065(8) 0.064(8) 0.041(7) -0.006(6) 0.002(6) -0.013(6)

loop_
_atom_type_symbol
_atom_type_scat_dispersion_real
_atom_type_scat_dispersion_imag
_atom_type_scat_Cromer_Mann_a1
_atom_type_scat_Cromer_Mann_b1
_atom_type_scat_Cromer_Mann_a2
_atom_type_scat_Cromer_Mann_b2
_atom_type_scat_Cromer_Mann_a3
_atom_type_scat_Cromer_Mann_b3
_atom_type_scat_Cromer_Mann_a4
_atom_type_scat_Cromer_Mann_b4
_atom_type_scat_Cromer_Mann_c
_atom_type_scat_source
C 0.0033 0.0016 2.3100 20.8439 1.0200 10.2075 1.5886 0.5687 0.8650 51.6512 0.2156 'International Tables Vol C 4.2.6.8 and 6.1.1.4'
H 0.0000 0.0000 0.4930 10.5109 0.3229 26.1257 0.1402 3.1424 0.0408 57.7998 0.0030 'International Tables Vol C 4.2.6.8 and 6.1.1.4'
N 0.0061 0.0033 12.2126 0.0057 3.1322 9.8933 2.0125 28.9975 1.1663 0.5826 -11.5290 'International Tables Vol C 4.2.6.8 and 6.1.1.4'
O 0.0106 0.0060 3.0485 13.2771 2.2868 5.7011 1.5463 0.3239 0.8670 32.9089 0.2508 'International Tables Vol C 4.2.6.8 and 6.1.1.4'

loop_
_exptl_crystal_face_index_h
_exptl_crystal_face_index_k
_exptl_crystal_face_index_l
_exptl_crystal_face_perp_dist
0 1 0 0.100
0 -1 0 0.150
0 0 1 0.001
0 0 -1 0.030
1 1 0 0.080
-1 -1 0 0.120
-1 1 0 0.100
1 -1 0 0.100

loop_
_geom_angle_atom_site_label_1
_geom_angle_atom_site_label_2
_geom_angle_atom_site_label_3
_geom_angle
_geom_angle_publ_flag
C25 O26 C27 104.1(3) yes
C27 O28 C29 104.63(18) yes
C25 O261 C271 100.2(9) yes
C24 O281 C271 106.4(7) yes
C9 N10 C11 128.76(16) yes
C9 N10 C19 109.49(15) yes
C11 N10 C19 121.72(17) yes
C2 C1 C21 109.27(17) yes
C2 C1 H11 109.5 no
C21 C1 H11 109.5 no
C2 C1 H12 109.5 no
C21 C1 H12 109.5 no
H11 C1 H12 109.5 no
C1 C2 C3 112.59(17) yes
C1 C2 H21 108.7 no
C3 C2 H21 108.7 no
C1 C2 H22 108.7 no
C3 C2 H22 108.7 no
H21 C2 H22 109.5 no
C2 C3 C4 121.5(2) yes
C2 C3 C8 118.9(2) yes
C4 C3 C8 119.6(2) yes
C3 C4 C5 121.4(2) yes
C3 C4 H41 119.3 no
C5 C4 H41 119.3 no
C4 C5 C6 119.1(2) yes
C4 C5 H51 120.5 no
C6 C5 H51 120.5 no
C5 C6 C7 120.7(2) yes
C5 C6 H61 119.7 no
C7 C6 H61 119.7 no
C6 C7 C8 121.0(2) yes
C6 C7 H71 119.5 no
C8 C7 H71 119.5 no
C3 C8 C7 118.2(2) yes
C3 C8 C9 115.75(18) yes
C7 C8 C9 125.84(19) yes
C8 C9 N10 129.24(17) yes
C8 C9 C21 123.38(18) yes
N10 C9 C21 107.29(18) yes
N10 C11 C12 109.31(16) yes
N10 C11 H111 109.5 no
C12 C11 H111 109.5 no
N10 C11 H112 109.5 no
C12 C11 H112 109.5 no
H111 C11 H112 109.5 no
C11 C12 C13 111.39(16) yes
C11 C12 H121 109.0 no
C13 C12 H121 109.0 no
C11 C12 H122 109.0 no
C13 C12 H122 109.0 no
H121 C12 H122 109.5 no
C12 C13 C14 122.83(18) yes
C12 C13 C18 117.40(19) yes
C14 C13 C18 119.76(19) yes
C13 C14 C15 121.28(19) yes
C13 C14 H141 119.4 no
C15 C14 H141 119.4 no
C14 C15 C16 119.0(2) yes
C14 C15 H151 120.5 no
C16 C15 H151 120.5 no
C15 C16 C17 120.8(2) yes
C15 C16 H161 119.6 no
C17 C16 H161 119.6 no
C16 C17 C18 120.26(19) yes
C16 C17 H171 119.9 no
C18 C17 H171 119.9 no
C13 C18 C17 118.84(19) yes
C13 C18 C19 118.42(18) yes
C17 C18 C19 122.67(17) yes
C18 C19 N10 118.83(16) yes
C18 C19 C20 133.33(18) yes
N10 C19 C20 107.62(18) yes
C19 C20 C21 107.08(17) yes
C19 C20 C22 127.49(19) yes
C21 C20 C22 125.37(17) yes
C1 C21 C20 131.48(18) yes
C1 C21 C9 119.98(19) yes
C20 C21 C9 108.51(17) yes
C20 C22 C23 120.04(17) yes
C20 C22 C30 120.32(19) yes
C23 C22 C30 119.63(19) yes
C22 C23 C24 121.52(19) yes
C22 C23 H231 119.2 no
C24 C23 H231 119.2 no
C23 C24 O281 134.2(4) yes
C23 C24 C25 117.58(19) yes
O281 C24 C25 108.1(4) yes
C23 C24 H241 121.2 no
C25 C24 H241 121.2 no
O26 C25 C24 128.0(2) yes
O261 C25 C24 113.9(7) yes
O26 C25 C29 110.5(2) yes
O261 C25 C29 124.3(6) yes
C24 C25 C29 121.55(18) yes
O28 C27 O26 106.7(2) yes
O28 C27 H271 110.2 no
O26 C27 H271 110.2 no
O28 C27 H272 110.2 no
O26 C27 H272 110.2 no
H271 C27 H272 109.5 no
O28 C29 C25 108.68(19) yes
O28 C29 C30 129.5(2) yes
C25 C29 C30 121.78(19) yes
C25 C29 H291 119.1 no
C30 C29 H291 119.1 no
C22 C30 C29 117.9(2) yes
C22 C30 H301 121.0 no
C29 C30 H301 121.0 no
O281 C271 O261 108.6(9) yes
O281 C271 H2711 109.6 no
O261 C271 H2711 109.7 no
O281 C271 H2712 109.7 no
O261 C271 H2712 109.7 no
H2711 C271 H2712 109.5 no

loop_
_geom_bond_atom_site_label_1
_geom_bond_atom_site_label_2
_geom_bond_distance
_geom_bond_publ_flag
O26 C25 1.383(3) yes
O26 C27 1.423(5) yes
O28 C27 1.445(3) yes
O28 C29 1.381(2) yes
O261 C25 1.378(10) yes
O261 C271 1.444(9) yes
O281 C24 1.327(7) yes
O281 C271 1.450(8) yes
N10 C9 1.390(3) yes
N10 C11 1.471(2) yes
N10 C19 1.385(3) yes
C1 C2 1.530(3) yes
C1 C21 1.510(3) yes
C1 H11 1.000 no
C1 H12 1.000 no
C2 C3 1.516(3) yes
C2 H21 1.000 no
C2 H22 1.000 no
C3 C4 1.394(3) yes
C3 C8 1.429(3) yes
C4 C5 1.395(3) yes
C4 H41 1.000 no
C5 C6 1.396(3) yes
C5 H51 1.000 no
C6 C7 1.389(3) yes
C6 H61 1.000 no
C7 C8 1.408(3) yes
C7 H71 1.000 no
C8 C9 1.455(3) yes
C9 C21 1.390(3) yes
C11 C12 1.525(3) yes
C11 H111 1.000 no
C11 H112 1.000 no
C12 C13 1.499(3) yes
C12 H121 1.000 no
C12 H122 1.000 no
C13 C14 1.391(3) yes
C13 C18 1.409(3) yes
C14 C15 1.387(3) yes
C14 H141 1.000 no
C15 C16 1.390(3) yes
C15 H151 1.000 no
C16 C17 1.393(3) yes
C16 H161 1.000 no
C17 C18 1.402(3) yes
C17 H171 1.000 no
C18 C19 1.465(3) yes
C19 C20 1.405(3) yes
C20 C21 1.411(3) yes
C20 C22 1.486(3) yes
C22 C23 1.396(3) yes
C22 C30 1.402(3) yes
C23 C24 1.396(3) yes
C23 H231 1.000 no
C24 C25 1.371(3) yes
C24 H241 1.000 no
C25 C29 1.375(3) yes
C27 H271 1.000 no
C27 H272 1.000 no
C29 C30 1.380(3) yes
C29 H291 1.000 no
C30 H301 1.000 no
C271 H2711 1.000 no
C271 H2712 1.000 no

loop_
_geom_contact_atom_site_label_1
_geom_contact_atom_site_label_2
_geom_contact_distance
_geom_contact_site_symmetry_2
_geom_contact_publ_flag
O26 C16 3.286(7) 2_667 no
O26 C17 3.440(7) 2_667 no
O26 O281 3.50(1) 2_667 no
O26 C24 3.546(6) 2_667 no
O28 C5 3.441(3) 1_556 no
O261 C16 3.29(3) 2_667 no
O261 C17 3.40(3) 2_667 no
O261 C6 3.50(3) 3_546 no
O261 C24 3.58(3) 2_667 no
O281 C7 3.27(1) 2_666 no
O281 C27 3.34(1) 2_667 no
O281 C6 3.36(1) 3_546 no
O281 C5 3.42(1) 3_546 no
O281 C25 3.498(9) 2_667 no
O281 C6 3.53(1) 2_666 no
N10 C23 3.577(3) 2_666 no
C4 C27 3.380(4) 1_554 no
C5 C271 3.39(1) 3_556 no
C5 C27 3.598(4) 1_554 no
C6 C271 3.21(1) 3_556 no
C7 C11 3.566(3) 4_465 no
C8 C11 3.448(3) 4_465 no
C11 C23 3.524(3) 2_666 no
C14 C19 3.511(3) 4_565 no
C16 C27 3.522(4) 2_667 no
C17 C271 3.36(1) 2_667 no
C24 C271 3.46(1) 2_667 no
C25 C271 3.32(1) 2_667 no
C29 C271 3.49(1) 2_667 no

loop_
_geom_torsion_atom_site_label_1
_geom_torsion_atom_site_label_2
_geom_torsion_atom_site_label_3
_geom_torsion_atom_site_label_4
_geom_torsion
_geom_torsion_publ_flag
O26 C25 C24 C23 178.6(3) no
O26 C25 C29 O28 0.3(3) no
O26 C25 C29 C30 -178.4(3) no
O26 C27 O28 C29 -22.7(3) no
O28 C27 O26 C25 22.6(4) no
O28 C29 C25 C24 178.7(2) no
O28 C29 C30 C22 -178.6(2) no
O261 C25 C24 O281 -9(1) no
O261 C25 C24 C23 176(1) no
O261 C25 C29 C30 -174(1) no
O261 C271 O281 C24 12(2) no
O281 C24 C23 C22 -175.2(6) no
O281 C24 C25 C29 176.3(5) no
O281 C271 O261 C25 -16(2) no
O281 C271 O261 C27 -123(4) no
N10 C9 C8 C3 165.9(2) no
N10 C9 C8 C7 -19.5(3) no
N10 C9 C21 C1 -177.5(2) no
N10 C9 C21 C20 0.8(2) no
N10 C11 C12 C13 -52.7(2) no
N10 C19 C18 C13 -21.5(3) no
N10 C19 C18 C17 155.5(2) no
N10 C19 C20 C21 -0.2(2) no
N10 C19 C20 C22 177.3(2) no
C1 C2 C3 C4 -140.1(2) no
C1 C2 C3 C8 41.0(3) no
C1 C21 C9 C8 5.8(3) no
C1 C21 C20 C19 177.6(2) no
C1 C21 C20 C22 0.1(4) no
C2 C1 C21 C9 28.5(3) no
C2 C1 C21 C20 -149.3(2) no
C2 C3 C4 C5 -177.9(2) no
C2 C3 C8 C7 178.5(2) no
C2 C3 C8 C9 -6.5(3) no
C3 C2 C1 C21 -49.7(2) no
C3 C4 C5 C6 -0.6(4) no
C3 C8 C7 C6 -0.6(3) no
C3 C8 C9 C21 -18.1(3) no
C4 C3 C8 C7 -0.4(3) no
C4 C3 C8 C9 174.6(2) no
C4 C5 C6 C7 -0.5(4) no
C5 C4 C3 C8 1.0(4) no
C5 C6 C7 C8 1.1(4) no
C6 C7 C8 C9 -175.0(2) no
C7 C8 C9 C21 156.4(2) no
C8 C9 N10 C11 -6.2(3) no
C8 C9 N10 C19 175.5(2) no
C8 C9 C21 C20 -175.9(2) no
C9 N10 C11 C12 -148.0(2) no
C9 N10 C19 C18 -174.7(2) no
C9 N10 C19 C20 0.7(2) no
C9 C21 C20 C19 -0.4(2) no
C9 C21 C20 C22 -177.9(2) no
C11 N10 C9 C21 177.4(2) no
C11 N10 C19 C18 6.9(3) no
C11 N10 C19 C20 -177.8(2) no
C11 C12 C13 C14 -139.3(2) no
C11 C12 C13 C18 41.5(3) no
C12 C11 N10 C19 30.1(3) no
C12 C13 C14 C15 -178.1(2) no
C12 C13 C18 C17 178.8(2) no
C12 C13 C18 C19 -4.1(3) no
C13 C14 C15 C16 -0.9(3) no
C13 C18 C17 C16 -0.3(3) no
C13 C18 C19 C20 164.6(2) no
C14 C13 C18 C17 -0.5(3) no
C14 C13 C18 C19 176.6(2) no
C14 C15 C16 C17 0.1(3) no
C15 C14 C13 C18 1.1(3) no
C15 C16 C17 C18 0.5(3) no
C16 C17 C18 C19 -177.3(2) no
C17 C18 C19 C20 -18.4(3) no
C18 C19 C20 C21 174.3(2) no
C18 C19 C20 C22 -8.3(4) no
C19 N10 C9 C21 -0.9(2) no
C19 C20 C22 C23 -55.9(3) no
C19 C20 C22 C30 125.5(2) no
C20 C22 C23 C24 -178.0(2) no
C20 C22 C30 C29 178.6(2) no
C21 C20 C22 C23 121.2(2) no
C21 C20 C22 C30 -57.5(3) no
C22 C23 C24 C25 -0.9(3) no
C22 C30 C29 C25 -0.3(3) no
C23 C22 C30 C29 -0.1(3) no
C23 C24 O281 C271 172.2(6) no
C23 C24 C25 C29 0.6(3) no
C24 C23 C22 C30 0.7(3) no
C24 C25 O26 C27 167.3(2) no
C24 C25 O261 C271 15(2) no
C24 C25 C29 C30 0.0(3) no
C25 C24 O281 C271 -2.5(8) no
C25 C29 O28 C27 13.8(2) no
C27 O26 C25 C29 -14.5(4) no
C27 O28 C29 C30 -167.7(2) no
C29 C25 O261 C271 -169.9(8) no
